data_4125453
loop_
_publ_author_name
'Zhao, Guoqing'
'Xu, Guangqing'
'Qian, Chao'
'Tang, Wenjun'

_publ_section_title
;
 Efficient Enantioselective Syntheses of (+)-Dalesconol A and B.
;
_journal_issue 9
_journal_name_full 'Journal of the American Chemical Society'
_journal_page_first 3360
_journal_page_last 3363
_journal_paper_doi 10.1021/jacs.7b00783
_journal_volume 139
_journal_year 2017
_chemical_absolute_configuration ad
_chemical_formula_moiety 'C32 H27 Br O6'
_chemical_formula_sum 'C32 H27 Br O6'
_chemical_formula_weight 587.44
_space_group_crystal_system orthorhombic
_space_group_IT_number 19
_space_group_name_Hall 'P 2ac 2ab'
_space_group_name_H-M_alt 'P 21 21 21'
_symmetry_space_group_name_Hall 'P 2ac 2ab'
_symmetry_space_group_name_H-M 'P 21 21 21'
_atom_sites_solution_hydrogens geom
_audit_creation_method SHELXL-2014/7
_cell_angle_alpha 90
_cell_angle_beta 90
_cell_angle_gamma 90
_cell_formula_units_Z 4
_cell_length_a 10.4158(3)
_cell_length_b 12.3181(4)
_cell_length_c 20.3632(7)
_cell_measurement_reflns_used 5610
_cell_measurement_temperature 173(2)
_cell_measurement_theta_max 64.29
_cell_measurement_theta_min 4.19
_cell_volume 2612.66(14)
_computing_structure_refinement 'SHELXL-2014/7 (Sheldrick, 2014)'
_diffrn_ambient_temperature 173(2)
_diffrn_measured_fraction_theta_full 0.997
_diffrn_measured_fraction_theta_max 0.996
_diffrn_measurement_device_type 'Bruker D8 VENTURE CMOS photon 100'
_diffrn_measurement_method '\f and \w scans'
_diffrn_radiation_type CuK\a
_diffrn_radiation_wavelength 1.54178
_diffrn_reflns_av_R_equivalents 0.0753
_diffrn_reflns_av_unetI/netI 0.0632
_diffrn_reflns_Laue_measured_fraction_full 0.997
_diffrn_reflns_Laue_measured_fraction_max 0.996
_diffrn_reflns_limit_h_max 11
_diffrn_reflns_limit_h_min -12
_diffrn_reflns_limit_k_max 14
_diffrn_reflns_limit_k_min -14
_diffrn_reflns_limit_l_max 23
_diffrn_reflns_limit_l_min -18
_diffrn_reflns_number 17180
_diffrn_reflns_point_group_measured_fraction_full 0.989
_diffrn_reflns_point_group_measured_fraction_max 0.989
_diffrn_reflns_theta_full 65.069
_diffrn_reflns_theta_max 65.069
_diffrn_reflns_theta_min 4.194
_exptl_absorpt_coefficient_mu 2.529
_exptl_crystal_colour colorless
_exptl_crystal_density_diffrn 1.493
_exptl_crystal_description block
_exptl_crystal_F_000 1208
_exptl_crystal_size_max 0.200
_exptl_crystal_size_mid 0.150
_exptl_crystal_size_min 0.100
_refine_diff_density_max 0.400
_refine_diff_density_min -0.428
_refine_diff_density_rms 0.066
_refine_ls_abs_structure_details
;
 Flack x determined using 1280 quotients [(I+)-(I-)]/[(I+)+(I-)]
 (Parsons, Flack and Wagner, Acta Cryst. B69 (2013) 249-259).
;
_refine_ls_abs_structure_Flack 0.020(15)
_refine_ls_extinction_method none
_refine_ls_goodness_of_fit_ref 1.022
_refine_ls_hydrogen_treatment constr
_refine_ls_matrix_type full
_refine_ls_number_parameters 357
_refine_ls_number_reflns 4401
_refine_ls_number_restraints 0
_refine_ls_restrained_S_all 1.022
_refine_ls_R_factor_all 0.0628
_refine_ls_R_factor_gt 0.0408
_refine_ls_shift/su_max 0.001
_refine_ls_shift/su_mean 0.000
_refine_ls_structure_factor_coef Fsqd
_refine_ls_weighting_details 'w=1/[\s^2^(Fo^2^)+(0.0492P)^2^] where P=(Fo^2^+2Fc^2^)/3'
_refine_ls_weighting_scheme calc
_refine_ls_wR_factor_gt 0.0871
_refine_ls_wR_factor_ref 0.0966
_reflns_Friedel_coverage 0.744
_reflns_Friedel_fraction_full 0.979
_reflns_Friedel_fraction_max 0.979
_reflns_number_gt 3548
_reflns_number_total 4401
_reflns_threshold_expression 'I > 2\s(I)'
_cod_data_source_file ja7b00783_si_002.cif
_cod_data_source_block t_a
_cod_depositor_comments 'Adding full bibliography for 4125453.cif.'
_cod_database_code 4125453
_shelx_shelxl_version_number 2014/7
_shelx_space_group_comment
;
The symmetry employed for this shelxl refinement is uniquely defined
by the following loop, which should always be used as a source of
symmetry information in preference to the above space-group names.
They are only intended as comments.
;
_shelx_estimated_absorpt_t_min 0.632
_shelx_estimated_absorpt_t_max 0.786

loop_
_space_group_symop_operation_xyz
'x, y, z'
'-x+1/2, -y, z+1/2'
'-x, y+1/2, -z+1/2'
'x+1/2, -y+1/2, -z'

loop_
_atom_site_label
_atom_site_type_symbol
_atom_site_fract_x
_atom_site_fract_y
_atom_site_fract_z
_atom_site_U_iso_or_equiv
_atom_site_adp_type
_atom_site_occupancy
_atom_site_site_symmetry_order
_atom_site_calc_flag
_atom_site_refinement_flags_posn
_atom_site_refinement_flags_adp
Br1 Br 0.37832(6) 0.67826(6) 0.86451(4) 0.0388(2) Uani 1 1 d . .
C1 C 0.6067(5) 0.5129(4) 0.6679(3) 0.0240(12) Uani 1 1 d . .
O1 O 0.6998(3) 0.4429(3) 0.6896(2) 0.0297(10) Uani 1 1 d . .
O2 O 0.5450(4) 0.3853(4) 0.7846(3) 0.0527(15) Uani 1 1 d . .
C2 C 0.6309(5) 0.5873(4) 0.6182(3) 0.0303(14) Uani 1 1 d . .
H2 H 0.7136 0.5919 0.5987 0.036 Uiso 1 1 calc R U
O3 O -0.1059(4) 0.6090(3) 0.4901(2) 0.0332(10) Uani 1 1 d . .
C3 C 0.5321(5) 0.6548(5) 0.5976(3) 0.0332(15) Uani 1 1 d . .
H3 H 0.5481 0.7072 0.5644 0.040 Uiso 1 1 calc R U
O4 O -0.1419(4) 0.8038(3) 0.5368(2) 0.0316(9) Uani 1 1 d . .
C4 C 0.4110(5) 0.6469(4) 0.6246(3) 0.0282(14) Uani 1 1 d . .
H4 H 0.3445 0.6934 0.6095 0.034 Uiso 1 1 calc R U
C8 C 0.3256(5) 0.4125(5) 0.7717(3) 0.0276(14) Uani 1 1 d . .
H8 H 0.3052 0.3556 0.8014 0.033 Uiso 1 1 calc R U
C7 C 0.4601(5) 0.4293(5) 0.7535(3) 0.0278(14) Uani 1 1 d . .
O6 O -0.1978(3) 0.6608(4) 0.8571(2) 0.0367(10) Uani 1 1 d . .
C6 C 0.4841(5) 0.5044(4) 0.6976(3) 0.0237(13) Uani 1 1 d . .
O5 O 0.1939(4) 0.6860(4) 0.9737(2) 0.0361(10) Uani 1 1 d . .
C5 C 0.3850(5) 0.5714(4) 0.6738(3) 0.0232(12) Uani 1 1 d . .
C9 C 0.2305(5) 0.4741(5) 0.7482(3) 0.0264(13) Uani 1 1 d . .
H9 H 0.1457 0.4588 0.7626 0.032 Uiso 1 1 calc R U
C10 C 0.2484(5) 0.5652(4) 0.7008(3) 0.0213(13) Uani 1 1 d . .
C11 C 0.1516(4) 0.5568(4) 0.6439(3) 0.0220(12) Uani 1 1 d . .
C12 C 0.0923(4) 0.6577(4) 0.6340(3) 0.0193(11) Uani 1 1 d . .
C13 C 0.0037(4) 0.6780(5) 0.5836(3) 0.0201(10) Uani 1 1 d . .
C14 C -0.0211(5) 0.5885(5) 0.5401(3) 0.0237(13) Uani 1 1 d . .
C15 C 0.0372(5) 0.4902(4) 0.5503(3) 0.0248(14) Uani 1 1 d . .
H15 H 0.0191 0.4321 0.5211 0.030 Uiso 1 1 calc R U
C16 C 0.1235(6) 0.4726(4) 0.6030(3) 0.0257(12) Uani 1 1 d . .
H16 H 0.1612 0.4032 0.6096 0.031 Uiso 1 1 calc R U
C17 C 0.1313(5) 0.7352(4) 0.6806(3) 0.0207(12) Uani 1 1 d . .
C18 C 0.0865(5) 0.8388(4) 0.6745(3) 0.0253(13) Uani 1 1 d . .
H18 H 0.1153 0.8942 0.7034 0.030 Uiso 1 1 calc R U
C19 C -0.0033(5) 0.8626(4) 0.6246(3) 0.0262(13) Uani 1 1 d . .
H19 H -0.0340 0.9349 0.6205 0.031 Uiso 1 1 calc R U
C20 C -0.0480(5) 0.7856(4) 0.5816(3) 0.0220(13) Uani 1 1 d . .
C21 C 0.2114(4) 0.6814(5) 0.7330(3) 0.0229(12) Uani 1 1 d . .
H21 H 0.2914 0.7246 0.7403 0.027 Uiso 1 1 calc R U
C22 C 0.1371(5) 0.6725(5) 0.7975(3) 0.0227(11) Uani 1 1 d . .
C23 C 0.1969(4) 0.6749(4) 0.8582(3) 0.0254(12) Uani 1 1 d . .
C24 C 0.1267(6) 0.6764(5) 0.9166(3) 0.0281(12) Uani 1 1 d . .
C25 C -0.0056(5) 0.6721(5) 0.9143(3) 0.0268(12) Uani 1 1 d . .
H25 H -0.0546 0.6743 0.9536 0.032 Uiso 1 1 calc R U
C26 C -0.0664(5) 0.6645(5) 0.8535(3) 0.0274(14) Uani 1 1 d . .
C27 C 0.0028(5) 0.6655(5) 0.7960(3) 0.0241(13) Uani 1 1 d . .
H27 H -0.0406 0.6614 0.7550 0.029 Uiso 1 1 calc R U
C28 C 0.8198(5) 0.4451(5) 0.6561(3) 0.0317(16) Uani 1 1 d . .
H28A H 0.8062 0.4292 0.6095 0.048 Uiso 1 1 calc R U
H28B H 0.8772 0.3904 0.6751 0.048 Uiso 1 1 calc R U
H28C H 0.8587 0.5171 0.6607 0.048 Uiso 1 1 calc R U
C29 C -0.1331(9) 0.5246(6) 0.4447(4) 0.056(2) Uani 1 1 d . .
H29A H -0.1987 0.5493 0.4135 0.083 Uiso 1 1 calc R U
H29B H -0.1648 0.4608 0.4684 0.083 Uiso 1 1 calc R U
H29C H -0.0547 0.5055 0.4207 0.083 Uiso 1 1 calc R U
C30 C -0.1944(7) 0.9103(6) 0.5338(4) 0.0470(19) Uani 1 1 d . .
H30A H -0.1275 0.9616 0.5203 0.071 Uiso 1 1 calc R U
H30B H -0.2274 0.9309 0.5771 0.071 Uiso 1 1 calc R U
H30C H -0.2647 0.9118 0.5017 0.071 Uiso 1 1 calc R U
C31 C 0.1199(7) 0.6954(6) 1.0329(3) 0.0416(15) Uani 1 1 d . .
H31A H 0.0556 0.7529 1.0276 0.062 Uiso 1 1 calc R U
H31B H 0.1769 0.7135 1.0696 0.062 Uiso 1 1 calc R U
H31C H 0.0767 0.6264 1.0419 0.062 Uiso 1 1 calc R U
C32 C -0.2672(6) 0.6398(5) 0.7983(4) 0.0351(17) Uani 1 1 d . .
H32A H -0.2524 0.6989 0.7670 0.053 Uiso 1 1 calc R U
H32B H -0.3591 0.6350 0.8082 0.053 Uiso 1 1 calc R U
H32C H -0.2380 0.5711 0.7792 0.053 Uiso 1 1 calc R U

loop_
_atom_site_aniso_label
_atom_site_aniso_U_11
_atom_site_aniso_U_22
_atom_site_aniso_U_33
_atom_site_aniso_U_23
_atom_site_aniso_U_13
_atom_site_aniso_U_12
Br1 0.0249(3) 0.0549(4) 0.0367(4) -0.0016(4) -0.0082(3) 0.0046(3)
C1 0.019(3) 0.027(3) 0.026(3) -0.003(3) 0.000(3) -0.001(2)
O1 0.0195(18) 0.033(2) 0.037(3) 0.006(2) 0.0036(18) 0.0040(17)
O2 0.035(2) 0.074(3) 0.048(4) 0.035(3) 0.011(2) 0.021(2)
C2 0.021(2) 0.030(3) 0.040(4) 0.008(3) 0.004(3) 0.000(3)
O3 0.040(2) 0.032(2) 0.027(2) -0.0091(18) -0.012(2) 0.0038(19)
C3 0.025(3) 0.041(4) 0.034(4) 0.012(3) 0.003(3) -0.001(3)
O4 0.037(2) 0.030(2) 0.028(2) -0.0007(18) -0.0104(19) 0.0068(19)
C4 0.024(3) 0.032(3) 0.029(4) 0.012(3) 0.000(3) 0.003(2)
C8 0.030(3) 0.024(3) 0.028(4) 0.005(3) 0.009(3) -0.001(2)
C7 0.027(3) 0.029(3) 0.027(4) 0.004(3) -0.001(3) 0.006(3)
O6 0.0247(18) 0.057(3) 0.028(3) -0.008(3) 0.0027(19) -0.0034(19)
C6 0.023(3) 0.023(3) 0.024(4) 0.001(3) 0.002(3) 0.000(2)
O5 0.042(2) 0.048(2) 0.019(2) -0.007(2) -0.0065(19) 0.009(2)
C5 0.019(2) 0.027(3) 0.023(3) -0.004(2) -0.001(3) -0.001(2)
C9 0.025(3) 0.029(3) 0.026(4) 0.005(3) 0.009(3) -0.004(2)
C10 0.020(2) 0.019(3) 0.024(3) 0.004(3) 0.002(2) -0.001(2)
C11 0.017(2) 0.023(3) 0.026(3) 0.002(3) 0.002(2) 0.000(2)
C12 0.020(2) 0.024(2) 0.015(3) -0.001(3) 0.004(2) -0.0034(19)
C13 0.020(2) 0.022(2) 0.018(3) 0.001(3) 0.002(2) -0.002(2)
C14 0.019(2) 0.030(3) 0.021(3) -0.002(3) 0.002(3) -0.003(2)
C15 0.025(3) 0.024(3) 0.025(4) -0.004(3) 0.002(3) -0.004(2)
C16 0.022(3) 0.020(2) 0.035(4) -0.003(2) 0.003(3) 0.000(2)
C17 0.021(2) 0.023(3) 0.018(3) 0.002(2) 0.005(3) -0.004(2)
C18 0.035(3) 0.021(3) 0.020(3) -0.008(2) -0.002(2) -0.001(2)
C19 0.034(3) 0.023(3) 0.022(4) 0.001(3) 0.000(3) 0.003(2)
C20 0.020(3) 0.028(3) 0.018(3) 0.002(3) 0.003(2) 0.006(2)
C21 0.019(2) 0.023(3) 0.027(3) 0.001(3) -0.004(2) 0.001(3)
C22 0.027(3) 0.022(2) 0.019(3) -0.002(3) 0.000(2) 0.002(3)
C23 0.027(2) 0.023(2) 0.026(3) -0.004(3) -0.005(3) 0.006(2)
C24 0.040(3) 0.028(3) 0.017(3) -0.002(3) -0.007(3) -0.002(3)
C25 0.033(3) 0.029(3) 0.018(3) -0.002(3) 0.004(3) 0.001(3)
C26 0.024(2) 0.025(3) 0.033(4) 0.002(3) 0.002(3) -0.002(2)
C27 0.023(2) 0.028(3) 0.022(3) -0.002(3) -0.004(2) 0.002(3)
C28 0.019(2) 0.038(3) 0.038(5) 0.004(3) 0.007(3) 0.001(2)
C29 0.066(5) 0.057(4) 0.044(5) -0.025(4) -0.018(5) 0.009(4)
C30 0.058(4) 0.043(4) 0.040(5) -0.004(4) -0.020(4) 0.027(3)
C31 0.055(4) 0.053(4) 0.017(3) -0.006(3) -0.008(3) 0.012(4)
C32 0.025(3) 0.044(4) 0.036(4) 0.002(3) -0.001(3) -0.003(3)

loop_
_atom_type_symbol
_atom_type_description
_atom_type_scat_dispersion_real
_atom_type_scat_dispersion_imag
_atom_type_scat_source
C C 0.0181 0.0091 'International Tables Vol C Tables 4.2.6.8 and 6.1.1.4'
H H 0.0000 0.0000 'International Tables Vol C Tables 4.2.6.8 and 6.1.1.4'
O O 0.0492 0.0322 'International Tables Vol C Tables 4.2.6.8 and 6.1.1.4'
Br Br -0.6763 1.2805 'International Tables Vol C Tables 4.2.6.8 and 6.1.1.4'

loop_
_geom_angle_atom_site_label_1
_geom_angle_atom_site_label_2
_geom_angle_atom_site_label_3
_geom_angle
O1 C1 C2 121.4(5)
O1 C1 C6 117.1(5)
C2 C1 C6 121.6(5)
C1 O1 C28 117.1(5)
C3 C2 C1 118.7(5)
C3 C2 H2 120.6
C1 C2 H2 120.6
C14 O3 C29 118.5(5)
C4 C3 C2 121.0(6)
C4 C3 H3 119.5
C2 C3 H3 119.5
C20 O4 C30 117.3(5)
C3 C4 C5 120.8(5)
C3 C4 H4 119.6
C5 C4 H4 119.6
C9 C8 C7 122.6(6)
C9 C8 H8 118.7
C7 C8 H8 118.7
O2 C7 C8 120.0(6)
O2 C7 C6 123.7(5)
C8 C7 C6 116.3(5)
C26 O6 C32 117.8(5)
C5 C6 C1 118.1(5)
C5 C6 C7 120.3(5)
C1 C6 C7 121.5(5)
C24 O5 C31 116.6(5)
C4 C5 C6 119.8(5)
C4 C5 C10 118.2(5)
C6 C5 C10 122.0(5)
C8 C9 C10 124.5(5)
C8 C9 H9 117.8
C10 C9 H9 117.8
C9 C10 C5 112.7(4)
C9 C10 C11 110.7(4)
C5 C10 C11 110.1(5)
C9 C10 C21 111.9(5)
C5 C10 C21 108.8(4)
C11 C10 C21 102.0(4)
C16 C11 C12 119.5(5)
C16 C11 C10 130.7(5)
C12 C11 C10 109.7(5)
C11 C12 C17 112.2(5)
C11 C12 C13 123.6(5)
C17 C12 C13 124.2(5)
C12 C13 C20 115.7(5)
C12 C13 C14 115.6(5)
C20 C13 C14 128.7(5)
C15 C14 O3 124.0(5)
C15 C14 C13 120.3(5)
O3 C14 C13 115.6(5)
C14 C15 C16 122.1(5)
C14 C15 H15 119.0
C16 C15 H15 119.0
C11 C16 C15 118.8(5)
C11 C16 H16 120.6
C15 C16 H16 120.6
C18 C17 C12 118.3(5)
C18 C17 C21 131.8(5)
C12 C17 C21 109.8(4)
C17 C18 C19 119.2(5)
C17 C18 H18 120.4
C19 C18 H18 120.4
C20 C19 C18 122.7(5)
C20 C19 H19 118.7
C18 C19 H19 118.7
O4 C20 C19 124.0(5)
O4 C20 C13 116.3(5)
C19 C20 C13 119.6(5)
C17 C21 C22 111.1(4)
C17 C21 C10 103.5(4)
C22 C21 C10 113.9(5)
C17 C21 H21 109.4
C22 C21 H21 109.4
C10 C21 H21 109.4
C23 C22 C27 118.1(5)
C23 C22 C21 122.5(5)
C27 C22 C21 119.3(5)
C22 C23 C24 121.7(5)
C22 C23 Br1 120.6(4)
C24 C23 Br1 117.7(4)
O5 C24 C25 123.1(5)
O5 C24 C23 117.3(5)
C25 C24 C23 119.6(5)
C24 C25 C26 119.1(5)
C24 C25 H25 120.4
C26 C25 H25 120.4
O6 C26 C27 124.8(6)
O6 C26 C25 114.0(6)
C27 C26 C25 121.2(5)
C26 C27 C22 120.3(5)
C26 C27 H27 119.9
C22 C27 H27 119.9
O1 C28 H28A 109.5
O1 C28 H28B 109.5
H28A C28 H28B 109.5
O1 C28 H28C 109.5
H28A C28 H28C 109.5
H28B C28 H28C 109.5
O3 C29 H29A 109.5
O3 C29 H29B 109.5
H29A C29 H29B 109.5
O3 C29 H29C 109.5
H29A C29 H29C 109.5
H29B C29 H29C 109.5
O4 C30 H30A 109.5
O4 C30 H30B 109.5
H30A C30 H30B 109.5
O4 C30 H30C 109.5
H30A C30 H30C 109.5
H30B C30 H30C 109.5
O5 C31 H31A 109.5
O5 C31 H31B 109.5
H31A C31 H31B 109.5
O5 C31 H31C 109.5
H31A C31 H31C 109.5
H31B C31 H31C 109.5
O6 C32 H32A 109.5
O6 C32 H32B 109.5
H32A C32 H32B 109.5
O6 C32 H32C 109.5
H32A C32 H32C 109.5
H32B C32 H32C 109.5

loop_
_geom_bond_atom_site_label_1
_geom_bond_atom_site_label_2
_geom_bond_distance
Br1 C23 1.894(5)
C1 O1 1.370(7)
C1 C2 1.390(8)
C1 C6 1.417(8)
O1 C28 1.424(7)
O2 C7 1.216(8)
C2 C3 1.388(8)
C2 H2 0.9500
O3 C14 1.372(7)
O3 C29 1.421(8)
C3 C4 1.379(8)
C3 H3 0.9500
O4 C20 1.356(7)
O4 C30 1.423(7)
C4 C5 1.393(8)
C4 H4 0.9500
C8 C9 1.337(8)
C8 C7 1.464(8)
C8 H8 0.9500
C7 C6 1.487(9)
O6 C26 1.371(6)
O6 C32 1.423(8)
C6 C5 1.407(8)
O5 C24 1.362(7)
O5 C31 1.436(8)
C5 C10 1.527(7)
C9 C10 1.492(8)
C9 H9 0.9500
C10 C11 1.539(8)
C10 C21 1.621(8)
C11 C16 1.363(8)
C11 C12 1.401(7)
C12 C17 1.407(8)
C12 C13 1.403(7)
C13 C20 1.431(8)
C13 C14 1.437(8)
C14 C15 1.370(8)
C15 C16 1.417(9)
C15 H15 0.9500
C16 H16 0.9500
C17 C18 1.365(8)
C17 C21 1.507(8)
C18 C19 1.412(8)
C18 H18 0.9500
C19 C20 1.372(8)
C19 H19 0.9500
C21 C22 1.530(8)
C21 H21 1.0000
C22 C23 1.385(8)
C22 C27 1.402(7)
C23 C24 1.395(8)
C24 C25 1.380(8)
C25 C26 1.394(9)
C25 H25 0.9500
C26 C27 1.376(9)
C27 H27 0.9500
C28 H28A 0.9800
C28 H28B 0.9800
C28 H28C 0.9800
C29 H29A 0.9800
C29 H29B 0.9800
C29 H29C 0.9800
C30 H30A 0.9800
C30 H30B 0.9800
C30 H30C 0.9800
C31 H31A 0.9800
C31 H31B 0.9800
C31 H31C 0.9800
C32 H32A 0.9800
C32 H32B 0.9800
C32 H32C 0.9800

loop_
_geom_torsion_atom_site_label_1
_geom_torsion_atom_site_label_2
_geom_torsion_atom_site_label_3
_geom_torsion_atom_site_label_4
_geom_torsion
C2 C1 O1 C28 -3.9(8)
C6 C1 O1 C28 174.9(5)
O1 C1 C2 C3 178.9(6)
C6 C1 C2 C3 0.2(9)
C1 C2 C3 C4 -1.5(10)
C2 C3 C4 C5 0.6(10)
C9 C8 C7 O2 166.6(7)
C9 C8 C7 C6 -11.4(9)
O1 C1 C6 C5 -176.8(5)
C2 C1 C6 C5 2.0(9)
O1 C1 C6 C7 4.8(8)
C2 C1 C6 C7 -176.4(6)
O2 C7 C6 C5 -165.2(6)
C8 C7 C6 C5 12.8(8)
O2 C7 C6 C1 13.2(10)
C8 C7 C6 C1 -168.8(6)
C3 C4 C5 C6 1.7(9)
C3 C4 C5 C10 -178.8(6)
C1 C6 C5 C4 -3.0(8)
C7 C6 C5 C4 175.5(5)
C1 C6 C5 C10 177.6(5)
C7 C6 C5 C10 -4.0(8)
C7 C8 C9 C10 0.7(10)
C8 C9 C10 C5 8.2(9)
C8 C9 C10 C11 132.1(6)
C8 C9 C10 C21 -114.8(6)
C4 C5 C10 C9 174.2(5)
C6 C5 C10 C9 -6.3(8)
C4 C5 C10 C11 50.0(6)
C6 C5 C10 C11 -130.5(5)
C4 C5 C10 C21 -61.0(7)
C6 C5 C10 C21 118.4(5)
C9 C10 C11 C16 -52.1(8)
C5 C10 C11 C16 73.2(7)
C21 C10 C11 C16 -171.3(6)
C9 C10 C11 C12 131.6(5)
C5 C10 C11 C12 -103.0(5)
C21 C10 C11 C12 12.4(5)
C16 C11 C12 C17 179.7(5)
C10 C11 C12 C17 -3.6(6)
C16 C11 C12 C13 0.1(8)
C10 C11 C12 C13 176.8(5)
C11 C12 C13 C20 179.3(5)
C17 C12 C13 C20 -0.2(8)
C11 C12 C13 C14 -1.8(7)
C17 C12 C13 C14 178.7(5)
C29 O3 C14 C15 -1.8(9)
C29 O3 C14 C13 178.9(6)
C12 C13 C14 C15 1.9(8)
C20 C13 C14 C15 -179.4(5)
C12 C13 C14 O3 -178.8(5)
C20 C13 C14 O3 -0.1(8)
O3 C14 C15 C16 -179.5(5)
C13 C14 C15 C16 -0.3(9)
C12 C11 C16 C15 1.6(8)
C10 C11 C16 C15 -174.3(5)
C14 C15 C16 C11 -1.5(9)
C11 C12 C17 C18 176.3(5)
C13 C12 C17 C18 -4.1(8)
C11 C12 C17 C21 -7.9(6)
C13 C12 C17 C21 171.6(5)
C12 C17 C18 C19 4.1(8)
C21 C17 C18 C19 -170.5(6)
C17 C18 C19 C20 0.1(9)
C30 O4 C20 C19 1.4(9)
C30 O4 C20 C13 -179.7(5)
C18 C19 C20 O4 174.3(5)
C18 C19 C20 C13 -4.5(9)
C12 C13 C20 O4 -174.5(5)
C14 C13 C20 O4 6.8(8)
C12 C13 C20 C19 4.5(8)
C14 C13 C20 C19 -174.3(5)
C18 C17 C21 C22 67.5(8)
C12 C17 C21 C22 -107.5(5)
C18 C17 C21 C10 -169.9(6)
C12 C17 C21 C10 15.1(5)
C9 C10 C21 C17 -134.5(5)
C5 C10 C21 C17 100.3(5)
C11 C10 C21 C17 -16.1(5)
C9 C10 C21 C22 -13.8(6)
C5 C10 C21 C22 -139.0(5)
C11 C10 C21 C22 104.6(5)
C17 C21 C22 C23 -149.5(5)
C10 C21 C22 C23 94.1(6)
C17 C21 C22 C27 28.1(8)
C10 C21 C22 C27 -88.2(6)
C27 C22 C23 C24 -3.5(8)
C21 C22 C23 C24 174.2(6)
C27 C22 C23 Br1 177.4(4)
C21 C22 C23 Br1 -4.9(8)
C31 O5 C24 C25 -2.1(9)
C31 O5 C24 C23 175.6(5)
C22 C23 C24 O5 -175.7(6)
Br1 C23 C24 O5 3.4(7)
C22 C23 C24 C25 2.0(9)
Br1 C23 C24 C25 -178.9(5)
O5 C24 C25 C26 178.6(5)
C23 C24 C25 C26 1.0(10)
C32 O6 C26 C27 10.1(9)
C32 O6 C26 C25 -172.5(5)
C24 C25 C26 O6 180.0(6)
C24 C25 C26 C27 -2.5(9)
O6 C26 C27 C22 178.2(6)
C25 C26 C27 C22 1.0(9)
C23 C22 C27 C26 2.0(9)
C21 C22 C27 C26 -175.8(5)
